data_3000513
loop_
_publ_author_name
'Morgan Redington'

_journal_name_full 'To be published in Chemistry of Materials'
_chemical_formula_sum 'Ca H10 Li2'
_space_group_name_Hall '-C 2y'
_space_group_name_H-M_alt 'C 1 2/m 1'
_cell_angle_alpha 90.0000000000
_cell_angle_beta 90.4192663896
_cell_angle_gamma 90.0000000000
_cell_length_a 9.1217604128
_cell_length_b 3.0050931446
_cell_length_c 2.5517059000
_cell_volume 69.945
_cod_database_code 3000513
_cod_hold_until_date 2024-11-17
_cod_depositor_requested_release_date 2024-11-17

loop_
_atom_site_label
_atom_site_fract_x
_atom_site_fract_y
_atom_site_fract_z
? ? ? ?
